data_4113736
loop_
_publ_author_name
'Tracy A. Hanna'
'Lihua Liu'
'Alfredo M. Angeles-Boza'
'Xiaodi Kou'
'C. David Gutsche'
'Krzysztof Ejsmont'
'William H. Watson'
'Lev N. Zakharov'
'Christopher D. Incarvito'
'Arnold L. Rheingold'

_publ_contact_author 'Tracy A. Hanna'
_publ_contact_author_email T.Hanna@tcu.edu
_publ_section_title
;
 Synthesis, Structures, and Conformational Characteristics of Calixarene
 Monoanions and Dianions
;
_journal_name_full 'Journal of the American Chemical Society'
_journal_page_first 6228
_journal_page_last 6238
_journal_paper_doi 10.1021/ja0289797
_journal_volume 125
_journal_year 2003
_chemical_formula_sum 'C31 H33 Li O7'
_chemical_formula_weight 524.51
_chemical_name_systematic
; 
 ? 
;
_space_group_IT_number 14
_symmetry_cell_setting monoclinic
_symmetry_space_group_name_Hall '-P 2ybc'
_symmetry_space_group_name_H-M 'P 1 21/c 1'
_atom_sites_solution_hydrogens geom
_atom_sites_solution_primary direct
_atom_sites_solution_secondary difmap
_audit_creation_method SHELXL-97
_cell_angle_alpha 90.00
_cell_angle_beta 106.9860(10)
_cell_angle_gamma 90.00
_cell_formula_units_Z 4
_cell_length_a 10.7535(5)
_cell_length_b 14.7011(7)
_cell_length_c 18.2911(9)
_cell_measurement_temperature 213(2)
_cell_volume 2765.5(2)
_computing_cell_refinement 'Bruker SMART'
_computing_data_collection 'Bruker SMART'
_computing_data_reduction 'Bruker SHELXTL'
_computing_molecular_graphics 'Bruker SHELXTL'
_computing_publication_material 'Bruker SHELXTL'
_computing_structure_refinement 'SHELXL-97 (Sheldrick, 1997)'
_computing_structure_solution 'SHELXS-97 (Sheldrick, 1990)'
_diffrn_ambient_temperature 213(2)
_diffrn_measured_fraction_theta_full 1.000
_diffrn_measured_fraction_theta_max 1.000
_diffrn_measurement_device_type 'CCD area detector'
_diffrn_measurement_method 'phi and omega scans'
_diffrn_radiation_monochromator graphite
_diffrn_radiation_source 'fine-focus sealed tube'
_diffrn_radiation_type MoK\a
_diffrn_radiation_wavelength 0.71073
_diffrn_reflns_av_R_equivalents 0.0202
_diffrn_reflns_av_sigmaI/netI 0.0267
_diffrn_reflns_limit_h_max 11
_diffrn_reflns_limit_h_min -12
_diffrn_reflns_limit_k_max 17
_diffrn_reflns_limit_k_min -15
_diffrn_reflns_limit_l_max 21
_diffrn_reflns_limit_l_min -21
_diffrn_reflns_number 14288
_diffrn_reflns_theta_full 25.00
_diffrn_reflns_theta_max 25.00
_diffrn_reflns_theta_min 1.81
_exptl_absorpt_coefficient_mu 0.088
_exptl_absorpt_correction_type none
_exptl_crystal_colour COLORLESS
_exptl_crystal_density_diffrn 1.260
_exptl_crystal_description PLATE
_exptl_crystal_F_000 1112
_exptl_crystal_size_max 0.22
_exptl_crystal_size_mid 0.23
_exptl_crystal_size_min O.43
_refine_diff_density_max 0.177
_refine_diff_density_min -0.133
_refine_diff_density_rms 0.030
_refine_ls_extinction_coef 0.0022(6)
_refine_ls_extinction_expression Fc^*^=kFc[1+0.001xFc^2^\l^3^/sin(2\q)]^-1/4^
_refine_ls_extinction_method SHELXL
_refine_ls_goodness_of_fit_ref 1.021
_refine_ls_hydrogen_treatment mixed
_refine_ls_matrix_type full
_refine_ls_number_parameters 485
_refine_ls_number_reflns 4863
_refine_ls_number_restraints 0
_refine_ls_restrained_S_all 1.021
_refine_ls_R_factor_all 0.0474
_refine_ls_R_factor_gt 0.0323
_refine_ls_shift/su_max 0.001
_refine_ls_shift/su_mean 0.000
_refine_ls_structure_factor_coef Fsqd
_refine_ls_weighting_details 'calc w=1/[\s^2^(Fo^2^)+(0.0457P)^2^+0.1736P] where P=(Fo^2^+2Fc^2^)/3'
_refine_ls_weighting_scheme calc
_refine_ls_wR_factor_gt 0.0781
_refine_ls_wR_factor_ref 0.0850
_reflns_number_gt 3698
_reflns_number_total 4863
_reflns_threshold_expression >2sigma(I)
_cod_data_source_file ja0289797si20021230_042221_01.cif
_cod_data_source_block 1
_cod_database_code 4113736

loop_
_symmetry_equiv_pos_as_xyz
'x, y, z'
'-x, y+1/2, -z+1/2'
'-x, -y, -z'
'x, -y-1/2, z-1/2'

loop_
_atom_site_label
_atom_site_type_symbol
_atom_site_fract_x
_atom_site_fract_y
_atom_site_fract_z
_atom_site_U_iso_or_equiv
_atom_site_adp_type
_atom_site_occupancy
_atom_site_symmetry_multiplicity
_atom_site_calc_flag
Li1 Li 0.1456(2) 0.14300(17) 1.10416(13) 0.0370(5) Uani 1 1 d
O1 O 0.18024(8) 0.20434(6) 1.01923(5) 0.0284(2) Uani 1 1 d
O2 O 0.00227(9) 0.13397(6) 0.91005(5) 0.0344(2) Uani 1 1 d
O3 O 0.15582(10) -0.01321(6) 0.87557(6) 0.0344(2) Uani 1 1 d
O4 O 0.32711(9) 0.09343(7) 0.97796(5) 0.0342(2) Uani 1 1 d
O5 O 0.13230(12) 0.01969(8) 1.06338(6) 0.0434(3) Uani 1 1 d
O6 O -0.01961(11) 0.17023(9) 1.12075(8) 0.0510(3) Uani 1 1 d
O7 O 0.29170(11) 0.14546(8) 1.19708(6) 0.0547(3) Uani 1 1 d
C1 C 0.20918(12) 0.29087(9) 1.00537(7) 0.0270(3) Uani 1 1 d
C2 C 0.10891(13) 0.35250(9) 0.97014(7) 0.0296(3) Uani 1 1 d
C3 C 0.14143(15) 0.44173(10) 0.95831(8) 0.0391(4) Uani 1 1 d
C4 C 0.27013(15) 0.47033(11) 0.97983(10) 0.0463(4) Uani 1 1 d
C5 C 0.36794(15) 0.40911(10) 1.01378(9) 0.0404(4) Uani 1 1 d
C6 C 0.33981(12) 0.31962(9) 1.02704(7) 0.0302(3) Uani 1 1 d
C7 C -0.03303(13) 0.32308(11) 0.94781(8) 0.0315(3) Uani 1 1 d
C8 C -0.06323(12) 0.19154(9) 0.85314(7) 0.0278(3) Uani 1 1 d
C9 C -0.08552(12) 0.28262(9) 0.86792(7) 0.0288(3) Uani 1 1 d
C10 C -0.16071(13) 0.33502(11) 0.80769(8) 0.0355(3) Uani 1 1 d
C11 C -0.21314(14) 0.29825(11) 0.73548(8) 0.0387(4) Uani 1 1 d
C12 C -0.18743(13) 0.20867(11) 0.72192(8) 0.0362(3) Uani 1 1 d
C13 C -0.11038(12) 0.15379(9) 0.77975(7) 0.0302(3) Uani 1 1 d
C14 C -0.07105(13) 0.05868(10) 0.76314(8) 0.0335(3) Uani 1 1 d
C15 C 0.17397(13) 0.02762(9) 0.81109(7) 0.0293(3) Uani 1 1 d
C16 C 0.06527(13) 0.05902(9) 0.75401(7) 0.0302(3) Uani 1 1 d
C17 C 0.08542(15) 0.09493(10) 0.68805(8) 0.0357(3) Uani 1 1 d
C18 C 0.20848(16) 0.10076(11) 0.67916(9) 0.0426(4) Uani 1 1 d
C19 C 0.31499(15) 0.07155(10) 0.73714(8) 0.0399(4) Uani 1 1 d
C20 C 0.29976(13) 0.03437(9) 0.80411(7) 0.0320(3) Uani 1 1 d
C21 C 0.41789(14) 0.00361(10) 0.86766(9) 0.0364(3) Uani 1 1 d
C22 C 0.43946(12) 0.12745(9) 0.96751(7) 0.0296(3) Uani 1 1 d
C23 C 0.48948(13) 0.08276(10) 0.91448(8) 0.0335(3) Uani 1 1 d
C24 C 0.60523(14) 0.11465(12) 0.90429(9) 0.0432(4) Uani 1 1 d
C25 C 0.67107(16) 0.18681(12) 0.94637(10) 0.0501(4) Uani 1 1 d
C26 C 0.61995(14) 0.23036(11) 0.99821(9) 0.0411(4) Uani 1 1 d
C27 C 0.50324(12) 0.20237(10) 1.00951(7) 0.0310(3) Uani 1 1 d
C28 C 0.44782(13) 0.25310(10) 1.06531(8) 0.0329(3) Uani 1 1 d
C29 C 0.32643(17) 0.16268(12) 1.26502(9) 0.0523(4) Uani 1 1 d
C30 C 0.2370(3) 0.19799(19) 1.30618(13) 0.0686(6) Uani 1 1 d
C31 C 0.4642(3) 0.1488(5) 1.30981(19) 0.1387(17) Uani 1 1 d
H3 H 0.0683(15) 0.4853(11) 0.9323(9) 0.053(5) Uiso 1 1 d
H4 H 0.2928(15) 0.5326(12) 0.9716(9) 0.057(5) Uiso 1 1 d
H5 H 0.4610(14) 0.4295(10) 1.0308(8) 0.042(4) Uiso 1 1 d
H10 H -0.1773(13) 0.3980(11) 0.8187(8) 0.041(4) Uiso 1 1 d
H11 H -0.2678(14) 0.3366(11) 0.6941(9) 0.044(4) Uiso 1 1 d
H12 H -0.2222(13) 0.1809(10) 0.6704(9) 0.040(4) Uiso 1 1 d
H17 H 0.0074(14) 0.1172(10) 0.6480(9) 0.044(4) Uiso 1 1 d
H18 H 0.2201(14) 0.1245(11) 0.6333(9) 0.051(4) Uiso 1 1 d
H19 H 0.4052(15) 0.0758(10) 0.7312(9) 0.048(4) Uiso 1 1 d
H24 H 0.6406(13) 0.0833(10) 0.8647(8) 0.041(4) Uiso 1 1 d
H25 H 0.7550(18) 0.2103(12) 0.9407(10) 0.068(5) Uiso 1 1 d
H26 H 0.6666(15) 0.2833(11) 1.0293(9) 0.048(4) Uiso 1 1 d
H2A H 0.0608(18) 0.1639(12) 0.9488(11) 0.069(6) Uiso 1 1 d
H3A H 0.2140(19) 0.0136(14) 0.9161(12) 0.082(7) Uiso 1 1 d
H4A H 0.2840(17) 0.1398(13) 0.9998(10) 0.069(6) Uiso 1 1 d
H5A H 0.0848(19) -0.0238(15) 1.0695(12) 0.079(7) Uiso 1 1 d
H6A H -0.070(2) 0.1218(16) 1.1199(12) 0.084(7) Uiso 1 1 d
H7A H -0.0478(12) 0.2772(9) 0.9853(7) 0.031(4) Uiso 1 1 d
H14A H -0.1332(13) 0.0375(9) 0.7152(8) 0.034(4) Uiso 1 1 d
H21A H 0.4791(13) -0.0272(9) 0.8437(8) 0.036(4) Uiso 1 1 d
H28A H 0.5188(14) 0.2879(10) 1.1008(8) 0.035(4) Uiso 1 1 d
H30A H 0.246(2) 0.1665(19) 1.3508(17) 0.124(9) Uiso 1 1 d
H31A H 0.519(3) 0.137(2) 1.278(2) 0.170(14) Uiso 1 1 d
H5B H 0.202(2) -0.0057(17) 1.0530(14) 0.110(9) Uiso 1 1 d
H6B H -0.035(2) 0.2059(18) 1.1535(15) 0.116(10) Uiso 1 1 d
H7B H -0.0836(12) 0.3775(10) 0.9499(7) 0.030(4) Uiso 1 1 d
H14B H -0.0769(12) 0.0158(10) 0.8034(8) 0.034(4) Uiso 1 1 d
H21B H 0.3883(13) -0.0406(10) 0.9012(8) 0.041(4) Uiso 1 1 d
H28B H 0.4161(12) 0.2086(9) 1.0963(7) 0.030(3) Uiso 1 1 d
H30B H 0.258(3) 0.253(3) 1.3235(19) 0.153(13) Uiso 1 1 d
H31B H 0.488(3) 0.194(2) 1.342(2) 0.169(15) Uiso 1 1 d
H30C H 0.150(3) 0.200(2) 1.2764(18) 0.140(12) Uiso 1 1 d
H31C H 0.462(4) 0.105(3) 1.351(3) 0.196(19) Uiso 1 1 d

loop_
_atom_site_aniso_label
_atom_site_aniso_U_11
_atom_site_aniso_U_22
_atom_site_aniso_U_33
_atom_site_aniso_U_23
_atom_site_aniso_U_13
_atom_site_aniso_U_12
Li1 0.0415(13) 0.0389(14) 0.0321(12) 0.0029(10) 0.0129(10) -0.0051(11)
O1 0.0301(5) 0.0294(5) 0.0260(5) 0.0021(4) 0.0084(4) -0.0052(4)
O2 0.0398(6) 0.0289(5) 0.0278(5) 0.0016(4) -0.0006(4) -0.0013(4)
O3 0.0413(6) 0.0333(6) 0.0277(5) 0.0039(4) 0.0087(4) -0.0047(4)
O4 0.0323(5) 0.0346(6) 0.0382(6) -0.0042(4) 0.0144(4) -0.0054(4)
O5 0.0473(7) 0.0354(7) 0.0480(7) 0.0030(5) 0.0148(5) -0.0071(6)
O6 0.0492(7) 0.0454(7) 0.0674(8) -0.0029(6) 0.0310(6) -0.0085(6)
O7 0.0581(7) 0.0736(9) 0.0308(6) -0.0067(6) 0.0103(5) -0.0100(6)
C1 0.0341(7) 0.0273(7) 0.0215(6) -0.0028(6) 0.0110(6) -0.0054(6)
C2 0.0343(7) 0.0300(8) 0.0254(7) -0.0039(6) 0.0102(6) -0.0029(6)
C3 0.0431(9) 0.0304(8) 0.0428(9) 0.0000(7) 0.0110(7) -0.0004(7)
C4 0.0492(10) 0.0292(9) 0.0592(10) 0.0011(8) 0.0136(8) -0.0106(7)
C5 0.0359(9) 0.0375(9) 0.0468(9) -0.0041(7) 0.0107(7) -0.0111(7)
C6 0.0313(7) 0.0341(8) 0.0259(7) -0.0040(6) 0.0096(6) -0.0058(6)
C7 0.0306(8) 0.0309(8) 0.0342(8) -0.0015(6) 0.0112(6) 0.0019(6)
C8 0.0235(7) 0.0308(8) 0.0282(7) 0.0041(6) 0.0063(5) -0.0027(5)
C9 0.0239(7) 0.0321(8) 0.0318(7) 0.0010(6) 0.0101(6) -0.0033(6)
C10 0.0329(8) 0.0322(9) 0.0412(8) 0.0041(7) 0.0105(6) 0.0021(6)
C11 0.0369(8) 0.0393(9) 0.0352(8) 0.0084(7) 0.0034(7) 0.0038(7)
C12 0.0328(8) 0.0426(9) 0.0288(8) 0.0013(7) 0.0024(6) -0.0024(6)
C13 0.0253(7) 0.0338(8) 0.0299(7) 0.0012(6) 0.0055(6) -0.0049(6)
C14 0.0355(8) 0.0330(8) 0.0271(7) -0.0019(7) 0.0016(6) -0.0060(6)
C15 0.0414(8) 0.0228(7) 0.0236(7) -0.0006(6) 0.0095(6) -0.0022(6)
C16 0.0374(8) 0.0250(7) 0.0266(7) -0.0041(6) 0.0066(6) -0.0032(6)
C17 0.0460(9) 0.0314(8) 0.0269(7) 0.0007(6) 0.0060(7) 0.0008(7)
C18 0.0586(11) 0.0425(9) 0.0298(8) 0.0044(7) 0.0180(8) -0.0021(7)
C19 0.0445(9) 0.0430(9) 0.0366(8) -0.0019(7) 0.0187(7) -0.0023(7)
C20 0.0387(8) 0.0268(8) 0.0304(7) -0.0030(6) 0.0102(6) 0.0008(6)
C21 0.0368(8) 0.0365(9) 0.0365(8) -0.0010(7) 0.0115(7) 0.0063(7)
C22 0.0241(7) 0.0340(8) 0.0288(7) 0.0062(6) 0.0047(6) 0.0013(6)
C23 0.0294(8) 0.0365(8) 0.0325(7) 0.0039(6) 0.0061(6) 0.0068(6)
C24 0.0335(8) 0.0550(10) 0.0436(9) -0.0022(8) 0.0152(7) 0.0039(7)
C25 0.0320(9) 0.0654(12) 0.0562(10) -0.0033(9) 0.0183(8) -0.0083(8)
C26 0.0309(8) 0.0483(10) 0.0423(8) -0.0016(8) 0.0076(7) -0.0078(7)
C27 0.0260(7) 0.0364(8) 0.0274(7) 0.0053(6) 0.0030(5) -0.0002(6)
C28 0.0300(8) 0.0380(9) 0.0277(7) -0.0022(7) 0.0037(6) -0.0090(6)
C29 0.0584(11) 0.0607(11) 0.0349(9) -0.0052(8) 0.0092(8) -0.0113(9)
C30 0.0952(19) 0.0730(16) 0.0434(11) 0.0009(11) 0.0292(12) 0.0122(13)
C31 0.0687(18) 0.270(5) 0.0617(18) -0.051(3) -0.0052(14) 0.008(2)

loop_
_atom_type_symbol
_atom_type_description
_atom_type_scat_dispersion_real
_atom_type_scat_dispersion_imag
_atom_type_scat_source
C C 0.0033 0.0016 'International Tables Vol C Tables 4.2.6.8 and 6.1.1.4'
H H 0.0000 0.0000 'International Tables Vol C Tables 4.2.6.8 and 6.1.1.4'
Li Li -0.0003 0.0001 'International Tables Vol C Tables 4.2.6.8 and 6.1.1.4'
O O 0.0106 0.0060 'International Tables Vol C Tables 4.2.6.8 and 6.1.1.4'

loop_
_geom_angle_atom_site_label_1
_geom_angle_atom_site_label_2
_geom_angle_atom_site_label_3
_geom_angle
O1 Li1 O6 115.71(13)
O1 Li1 O7 113.51(12)
O6 Li1 O7 113.80(12)
O1 Li1 O5 97.87(11)
O6 Li1 O5 106.54(12)
O7 Li1 O5 107.54(12)
C1 O1 Li1 134.60(10)
C29 O7 Li1 145.54(14)
O1 C1 C6 119.68(11)
O1 C1 C2 120.19(11)
C6 C1 C2 120.12(12)
C3 C2 C1 118.89(13)
C3 C2 C7 120.26(13)
C1 C2 C7 120.81(12)
C4 C3 C2 121.10(15)
C5 C4 C3 119.57(15)
C4 C5 C6 121.24(14)
C5 C6 C1 119.07(13)
C5 C6 C28 120.88(12)
C1 C6 C28 120.04(12)
C2 C7 C9 115.41(11)
O2 C8 C9 121.61(11)
O2 C8 C13 116.46(12)
C9 C8 C13 121.90(12)
C10 C9 C8 117.94(12)
C10 C9 C7 120.59(13)
C8 C9 C7 121.44(12)
C11 C10 C9 121.24(14)
C12 C11 C10 119.71(14)
C11 C12 C13 121.36(13)
C12 C13 C8 117.74(13)
C12 C13 C14 121.33(12)
C8 C13 C14 120.81(12)
C13 C14 C16 110.65(11)
O3 C15 C16 118.88(12)
O3 C15 C20 119.23(11)
C16 C15 C20 121.87(12)
C17 C16 C15 117.69(13)
C17 C16 C14 119.69(12)
C15 C16 C14 122.57(12)
C18 C17 C16 121.52(14)
C17 C18 C19 119.83(14)
C18 C19 C20 120.82(14)
C19 C20 C15 118.22(12)
C19 C20 C21 120.17(13)
C15 C20 C21 121.60(12)
C23 C21 C20 112.16(12)
O4 C22 C27 121.32(12)
O4 C22 C23 117.20(12)
C27 C22 C23 121.46(12)
C24 C23 C22 118.25(13)
C24 C23 C21 120.62(13)
C22 C23 C21 121.11(12)
C25 C24 C23 121.17(15)
C24 C25 C26 119.76(15)
C25 C26 C27 121.37(15)
C26 C27 C22 117.95(13)
C26 C27 C28 120.14(13)
C22 C27 C28 121.91(12)
C27 C28 C6 113.73(11)
O7 C29 C30 122.87(18)
O7 C29 C31 119.7(2)
C30 C29 C31 117.4(2)

loop_
_geom_bond_atom_site_label_1
_geom_bond_atom_site_label_2
_geom_bond_distance
Li1 O1 1.924(2)
Li1 O6 1.930(3)
Li1 O7 1.949(3)
Li1 O5 1.950(3)
O1 C1 1.3510(15)
O2 C8 1.3665(15)
O3 C15 1.3871(15)
O4 C22 1.3716(15)
O7 C29 1.2151(18)
C1 C6 1.4084(17)
C1 C2 1.4117(19)
C2 C3 1.391(2)
C2 C7 1.5230(19)
C3 C4 1.389(2)
C4 C5 1.386(2)
C5 C6 1.387(2)
C6 C28 1.5232(19)
C7 C9 1.5250(18)
C8 C9 1.4005(18)
C8 C13 1.4033(18)
C9 C10 1.3931(19)
C10 C11 1.385(2)
C11 C12 1.383(2)
C12 C13 1.3945(19)
C13 C14 1.517(2)
C14 C16 1.5230(19)
C15 C16 1.3987(18)
C15 C20 1.3989(18)
C16 C17 1.3906(19)
C17 C18 1.382(2)
C18 C19 1.383(2)
C19 C20 1.3939(19)
C20 C21 1.5188(19)
C21 C23 1.515(2)
C22 C27 1.4020(19)
C22 C23 1.4023(19)
C23 C24 1.393(2)
C24 C25 1.379(2)
C25 C26 1.384(2)
C26 C27 1.3924(19)
C27 C28 1.5194(19)
C29 C30 1.478(3)
C29 C31 1.483(3)
